data_7214611
loop_
_publ_author_name
'Huang, Wen-Huan'
'Luan, Xin-Jun'
'Zhou, Xiang'
'Chen, Jun'
'Wang, Yao-Yu'
'Shi, Qi-Zhen'

_publ_section_title
;
 The influence of ligand configuration, solvent size and solvent polarity
 on the porous shape and void volume in a series of isomeric or isomorphic
 porous MOFs
;
_journal_issue 47
_journal_name_full CrystEngComm
_journal_page_first 10389
_journal_paper_doi 10.1039/c3ce41801d
_journal_volume 15
_journal_year 2013
_chemical_formula_sum 'C29 H31 Mn1.5 N2 O13'
_chemical_formula_weight 697.97
_chemical_name_systematic
;
?
;
_space_group_IT_number 14
_symmetry_space_group_name_Hall '-P 2yn'
_symmetry_space_group_name_H-M 'P 1 21/n 1'
_atom_sites_solution_hydrogens geom
_atom_sites_solution_primary direct
_atom_sites_solution_secondary difmap
_audit_creation_method SHELXL-97
_cell_angle_alpha 90.00
_cell_angle_beta 115.64
_cell_angle_gamma 90.00
_cell_formula_units_Z 4
_cell_length_a 17.438
_cell_length_b 11.119
_cell_length_c 18.114
_cell_measurement_temperature 296(2)
_cell_volume 3166.338
_computing_structure_refinement 'SHELXL-97 (Sheldrick, 1997)'
_computing_structure_solution 'SHELXS-97 (Sheldrick, 1990)'
_diffrn_ambient_temperature 296(2)
_diffrn_measured_fraction_theta_full 0.997
_diffrn_measured_fraction_theta_max 0.997
_diffrn_radiation_monochromator graphite
_diffrn_radiation_source 'fine-focus sealed tube'
_diffrn_radiation_type MoK\a
_diffrn_radiation_wavelength 0.71073
_diffrn_reflns_av_R_equivalents 0.0266
_diffrn_reflns_av_sigmaI/netI 0.0336
_diffrn_reflns_limit_h_max 20
_diffrn_reflns_limit_h_min -17
_diffrn_reflns_limit_k_max 13
_diffrn_reflns_limit_k_min -11
_diffrn_reflns_limit_l_max 21
_diffrn_reflns_limit_l_min -20
_diffrn_reflns_number 15352
_diffrn_reflns_theta_full 25.00
_diffrn_reflns_theta_max 25.00
_diffrn_reflns_theta_min 1.35
_exptl_absorpt_coefficient_mu 0.675
_exptl_absorpt_correction_T_max 0.8362
_exptl_absorpt_correction_T_min 0.7474
_exptl_absorpt_correction_type multi-scan
_exptl_absorpt_process_details sadabs
_exptl_crystal_density_diffrn 1.464
_exptl_crystal_density_method 'not measured'
_exptl_crystal_F_000 1442
_exptl_crystal_size_max 0.30
_exptl_crystal_size_mid 0.26
_exptl_crystal_size_min 0.19
_refine_diff_density_max 2.316
_refine_diff_density_min -1.255
_refine_diff_density_rms 0.125
_refine_ls_extinction_method none
_refine_ls_goodness_of_fit_ref 1.008
_refine_ls_hydrogen_treatment constr
_refine_ls_matrix_type full
_refine_ls_number_parameters 395
_refine_ls_number_reflns 5568
_refine_ls_number_restraints 0
_refine_ls_restrained_S_all 1.008
_refine_ls_R_factor_all 0.0756
_refine_ls_R_factor_gt 0.0635
_refine_ls_shift/su_max 0.018
_refine_ls_shift/su_mean 0.001
_refine_ls_structure_factor_coef Fsqd
_refine_ls_weighting_details 'calc w=1/[\s^2^(Fo^2^)+(0.2050P)^2^+0.3000P] where P=(Fo^2^+2Fc^2^)/3'
_refine_ls_weighting_scheme calc
_refine_ls_wR_factor_gt 0.2192
_refine_ls_wR_factor_ref 0.2399
_reflns_number_gt 4641
_reflns_number_total 5568
_reflns_threshold_expression >2sigma(I)
_cod_data_source_file c3ce41801d.txt
_cod_data_source_block xb5635_0m
_cod_original_cell_volume 3166.3
_cod_original_sg_symbol_H-M P2(1)/n
_cod_original_formula_sum 'C29 H31 Mn1.50 N2 O13'
_cod_database_code 7214611

loop_
_symmetry_equiv_pos_as_xyz
'x, y, z'
'-x+1/2, y+1/2, -z+1/2'
'-x, -y, -z'
'x-1/2, -y-1/2, z-1/2'

loop_
_atom_site_label
_atom_site_type_symbol
_atom_site_fract_x
_atom_site_fract_y
_atom_site_fract_z
_atom_site_U_iso_or_equiv
_atom_site_adp_type
_atom_site_occupancy
_atom_site_symmetry_multiplicity
_atom_site_calc_flag
_atom_site_refinement_flags
Mn2 Mn 0.0000 0.5000 0.5000 0.0212(3) Uani 1 2 d S
Mn1 Mn -0.12577(3) 0.32492(5) 0.30698(3) 0.0248(2) Uani 1 1 d .
O5 O 0.42708(18) 0.1350(3) 0.01291(18) 0.0423(7) Uani 1 1 d .
O4 O 0.3306(2) 0.2079(3) -0.10642(19) 0.0483(8) Uani 1 1 d .
C14 C 0.3560(3) 0.1809(3) -0.0328(3) 0.0342(9) Uani 1 1 d .
O1 O -0.0642(2) 0.3692(3) 0.2341(2) 0.0464(8) Uani 1 1 d .
C1 C -0.0286(3) 0.4662(4) 0.2315(3) 0.0351(9) Uani 1 1 d .
O8 O 0.41498(16) 0.8805(3) 0.01695(18) 0.0409(7) Uani 1 1 d .
C21 C 0.3373(2) 0.8576(4) -0.0265(2) 0.0330(9) Uani 1 1 d .
O7 O 0.29997(19) 0.8786(3) -0.10013(19) 0.0519(9) Uani 1 1 d .
C20 C 0.2897(3) 0.8035(4) 0.0181(3) 0.0368(9) Uani 1 1 d .
C19 C 0.3182(3) 0.8249(4) 0.1010(3) 0.0468(11) Uani 1 1 d .
H19 H 0.3670 0.8706 0.1286 0.056 Uiso 1 1 calc R
C17 C 0.2176(3) 0.7342(4) -0.0219(3) 0.0415(10) Uani 1 1 d .
H17 H 0.1975 0.7194 -0.0777 0.050 Uiso 1 1 calc R
C16 C 0.1745(3) 0.6860(4) 0.0212(3) 0.0501(12) Uani 1 1 d .
H16 H 0.1268 0.6376 -0.0053 0.060 Uiso 1 1 calc R
C15 C 0.2039(3) 0.7116(4) 0.1031(3) 0.0483(12) Uani 1 1 d .
C18 C 0.2754(3) 0.7796(5) 0.1429(3) 0.0551(13) Uani 1 1 d .
H18 H 0.2951 0.7952 0.1986 0.066 Uiso 1 1 calc R
O2 O -0.0320(3) 0.5612(3) 0.2650(3) 0.0657(11) Uani 1 1 d .
O6 O 0.1621(3) 0.6796(3) 0.1504(3) 0.0769(14) Uani 1 1 d .
C7 C 0.1418(3) 0.4655(4) 0.1172(3) 0.0446(11) Uani 1 1 d .
H7 H 0.1807 0.4651 0.0947 0.053 Uiso 1 1 calc R
C5 C 0.0635(3) 0.5710(4) 0.1795(3) 0.0421(10) Uani 1 1 d .
H5 H 0.0502 0.6424 0.1980 0.051 Uiso 1 1 calc R
C6 C 0.1215(3) 0.5706(4) 0.1450(3) 0.0455(11) Uani 1 1 d .
C4 C 0.1028(3) 0.3609(4) 0.1239(3) 0.0447(11) Uani 1 1 d .
C3 C 0.0450(3) 0.3601(4) 0.1572(3) 0.0387(10) Uani 1 1 d .
H3 H 0.0187 0.2888 0.1604 0.046 Uiso 1 1 calc R
C2 C 0.0267(2) 0.4657(4) 0.1855(2) 0.0344(9) Uani 1 1 d .
O3 O 0.1200(3) 0.2490(3) 0.1009(3) 0.0752(13) Uani 1 1 d .
C10 C 0.3130(3) 0.1657(4) 0.0827(3) 0.0503(12) Uani 1 1 d .
H10 H 0.3637 0.1256 0.1133 0.060 Uiso 1 1 calc R
C12 C 0.1610(3) 0.2827(5) -0.0081(4) 0.0559(13) Uani 1 1 d .
H12 H 0.1103 0.3233 -0.0381 0.067 Uiso 1 1 calc R
C13 C 0.2197(3) 0.2628(5) -0.0404(3) 0.0489(11) Uani 1 1 d .
H13 H 0.2070 0.2888 -0.0932 0.059 Uiso 1 1 calc R
C8 C 0.1803(3) 0.2405(4) 0.0694(3) 0.0505(12) Uani 1 1 d .
C9 C 0.2564(4) 0.1846(5) 0.1153(4) 0.0599(15) Uani 1 1 d .
H9 H 0.2695 0.1597 0.1685 0.072 Uiso 1 1 calc R
C11 C 0.2954(3) 0.2056(4) 0.0043(3) 0.0377(9) Uani 1 1 d .
O3W O -0.01565(19) 0.2216(3) 0.37806(19) 0.0485(8) Uani 1 1 d .
H3W H 0.0218 0.2661 0.4094 0.073 Uiso 1 1 calc R
O2W O -0.1638(2) 0.1582(3) 0.2463(2) 0.0482(8) Uani 1 1 d .
H2W H -0.2139 0.1619 0.2130 0.072 Uiso 1 1 calc R
O9 O -0.2357(2) 0.4055(4) 0.2270(3) 0.0678(10) Uani 1 1 d .
O1W O -0.08270(17) 0.4971(2) 0.37052(17) 0.0337(6) Uani 1 1 d .
O10 O -0.0114(3) 1.0617(5) 0.2602(3) 0.1015(17) Uani 1 1 d .
N2 N 0.0073(6) 0.9916(6) 0.1547(6) 0.111(2) Uani 1 1 d .
C26 C 0.0348(6) 1.0146(7) 0.2311(6) 0.099(2) Uani 1 1 d .
C29 C -0.0806(7) 1.0306(9) 0.1005(6) 0.133(4) Uani 1 1 d .
H29A H -0.1024 1.0783 0.1313 0.200 Uiso 1 1 calc R
H29B H -0.1160 0.9612 0.0789 0.200 Uiso 1 1 calc R
H29C H -0.0802 1.0776 0.0562 0.200 Uiso 1 1 calc R
C28 C 0.0577(8) 0.9366(10) 0.1196(8) 0.170(6) Uani 1 1 d .
H28A H 0.1137 0.9208 0.1618 0.255 Uiso 1 1 calc R
H28B H 0.0616 0.9895 0.0795 0.255 Uiso 1 1 calc R
H28C H 0.0318 0.8623 0.0939 0.255 Uiso 1 1 calc R
C27 C 0.1252(6) 0.9761(11) 0.2867(9) 0.181(6) Uani 1 1 d .
H27A H 0.1348 0.8962 0.2723 0.272 Uiso 1 1 calc R
H27B H 0.1333 0.9771 0.3426 0.272 Uiso 1 1 calc R
H27C H 0.1646 1.0306 0.2803 0.272 Uiso 1 1 calc R
C42 C -0.3271(5) 0.4936(7) 0.0851(5) 0.091(2) Uiso 1 1 d .
H42A H -0.2676 0.5041 0.1200 0.136 Uiso 1 1 calc R
H42B H -0.3549 0.5705 0.0739 0.136 Uiso 1 1 calc R
H42C H -0.3341 0.4568 0.0347 0.136 Uiso 1 1 calc R
C43 C -0.3558(5) 0.3024(8) 0.2411(5) 0.101(2) Uiso 1 1 d .
H43A H -0.3350 0.3309 0.2965 0.151 Uiso 1 1 calc R
H43B H -0.3400 0.2196 0.2414 0.151 Uiso 1 1 calc R
H43C H -0.4166 0.3095 0.2144 0.151 Uiso 1 1 calc R
N1 N -0.3681(6) 0.4101(8) 0.1294(6) 0.134(3) Uiso 1 1 d .
C40 C -0.3107(6) 0.3897(8) 0.1877(6) 0.098(2) Uiso 1 1 d .
C44 C -0.4583(5) 0.3885(7) 0.0877(5) 0.092(2) Uiso 1 1 d .
H44A H -0.4699 0.3062 0.0953 0.138 Uiso 1 1 calc R
H44B H -0.4780 0.4046 0.0304 0.138 Uiso 1 1 calc R
H44C H -0.4872 0.4404 0.1098 0.138 Uiso 1 1 calc R

loop_
_atom_site_aniso_label
_atom_site_aniso_U_11
_atom_site_aniso_U_22
_atom_site_aniso_U_33
_atom_site_aniso_U_23
_atom_site_aniso_U_13
_atom_site_aniso_U_12
Mn2 0.0175(4) 0.0265(5) 0.0256(4) -0.0032(3) 0.0148(3) -0.0004(3)
Mn1 0.0223(4) 0.0332(4) 0.0257(4) -0.0028(2) 0.0166(3) -0.0052(2)
O5 0.0373(16) 0.0524(18) 0.0420(17) -0.0025(14) 0.0217(14) 0.0073(14)
O4 0.0499(18) 0.064(2) 0.0466(19) 0.0151(15) 0.0354(16) 0.0196(15)
C14 0.036(2) 0.034(2) 0.040(2) -0.0004(16) 0.0241(19) 0.0031(16)
O1 0.0524(18) 0.0445(18) 0.063(2) -0.0085(15) 0.0441(17) -0.0131(14)
C1 0.041(2) 0.036(2) 0.041(2) 0.0017(18) 0.0294(19) 0.0011(18)
O8 0.0267(14) 0.0543(18) 0.0402(16) 0.0170(13) 0.0131(12) -0.0061(12)
C21 0.029(2) 0.039(2) 0.034(2) 0.0040(17) 0.0171(17) -0.0039(16)
O7 0.0431(17) 0.073(2) 0.0394(19) 0.0054(15) 0.0173(14) -0.0183(16)
C20 0.031(2) 0.041(2) 0.043(2) 0.0066(18) 0.0203(18) -0.0023(17)
C19 0.046(3) 0.056(3) 0.048(3) -0.005(2) 0.029(2) -0.017(2)
C17 0.036(2) 0.047(2) 0.046(3) -0.001(2) 0.0227(19) -0.0083(19)
C16 0.048(3) 0.051(3) 0.061(3) -0.001(2) 0.032(2) -0.017(2)
C15 0.055(3) 0.040(2) 0.073(3) -0.002(2) 0.049(3) -0.008(2)
C18 0.067(3) 0.062(3) 0.053(3) -0.013(2) 0.042(3) -0.022(3)
O2 0.106(3) 0.0410(19) 0.096(3) -0.0066(18) 0.087(3) -0.0102(18)
O6 0.121(3) 0.053(2) 0.112(4) -0.026(2) 0.103(3) -0.038(2)
C7 0.046(3) 0.052(3) 0.055(3) 0.001(2) 0.040(2) 0.000(2)
C5 0.053(3) 0.042(2) 0.052(3) -0.0025(19) 0.042(2) -0.005(2)
C6 0.051(3) 0.049(3) 0.055(3) -0.006(2) 0.040(2) -0.012(2)
C4 0.046(2) 0.045(2) 0.060(3) -0.001(2) 0.039(2) 0.003(2)
C3 0.041(2) 0.037(2) 0.053(3) 0.0007(19) 0.034(2) -0.0026(18)
C2 0.033(2) 0.044(2) 0.035(2) 0.0000(18) 0.0232(18) 0.0017(17)
O3 0.105(3) 0.043(2) 0.137(4) -0.008(2) 0.108(3) -0.0033(19)
C10 0.054(3) 0.056(3) 0.053(3) 0.008(2) 0.034(2) 0.010(2)
C12 0.050(3) 0.056(3) 0.077(4) 0.003(3) 0.041(3) 0.014(2)
C13 0.045(3) 0.059(3) 0.052(3) 0.002(2) 0.030(2) 0.011(2)
C8 0.063(3) 0.042(2) 0.076(3) -0.004(2) 0.058(3) -0.001(2)
C9 0.086(4) 0.057(3) 0.064(4) 0.007(2) 0.058(3) 0.010(3)
C11 0.039(2) 0.039(2) 0.044(2) -0.0008(18) 0.0258(19) 0.0036(18)
O3W 0.0415(17) 0.0557(19) 0.0406(18) -0.0098(14) 0.0106(14) -0.0028(15)
O2W 0.0450(18) 0.0516(18) 0.0425(18) -0.0108(14) 0.0139(15) -0.0138(14)
O9 0.0383(18) 0.074(2) 0.079(3) 0.009(2) 0.0137(18) 0.0013(17)
O1W 0.0336(15) 0.0378(15) 0.0351(15) -0.0034(11) 0.0200(13) -0.0014(11)
O10 0.099(3) 0.097(4) 0.099(4) -0.034(3) 0.034(3) 0.030(3)
N2 0.169(8) 0.069(4) 0.133(7) -0.004(4) 0.101(6) 0.007(4)
C26 0.111(6) 0.065(4) 0.129(8) -0.017(4) 0.059(6) -0.007(4)
C29 0.172(10) 0.106(6) 0.091(6) -0.009(5) 0.027(6) 0.045(7)
C28 0.244(13) 0.110(7) 0.257(15) 0.013(8) 0.204(13) 0.043(8)
C27 0.067(6) 0.151(10) 0.266(17) -0.006(9) 0.017(8) 0.032(6)

loop_
_atom_type_symbol
_atom_type_description
_atom_type_scat_dispersion_real
_atom_type_scat_dispersion_imag
_atom_type_scat_source
C C 0.0033 0.0016 'International Tables Vol C Tables 4.2.6.8 and 6.1.1.4'
H H 0.0000 0.0000 'International Tables Vol C Tables 4.2.6.8 and 6.1.1.4'
N N 0.0061 0.0033 'International Tables Vol C Tables 4.2.6.8 and 6.1.1.4'
O O 0.0106 0.0060 'International Tables Vol C Tables 4.2.6.8 and 6.1.1.4'
Mn Mn 0.3368 0.7283 'International Tables Vol C Tables 4.2.6.8 and 6.1.1.4'

loop_
_geom_angle_atom_site_label_1
_geom_angle_atom_site_label_2
_geom_angle_atom_site_label_3
_geom_angle
_geom_angle_site_symmetry_1
_geom_angle_site_symmetry_3
O5 Mn2 O5 180.0 2 4_566
O5 Mn2 O8 93.73(12) 2 4_576
O5 Mn2 O8 86.27(12) 4_566 4_576
O5 Mn2 O8 86.27(12) 2 2_545
O5 Mn2 O8 93.73(12) 4_566 2_545
O8 Mn2 O8 180.000(1) 4_576 2_545
O5 Mn2 O1W 92.45(11) 2 .
O5 Mn2 O1W 87.55(11) 4_566 .
O8 Mn2 O1W 89.22(10) 4_576 .
O8 Mn2 O1W 90.78(10) 2_545 .
O5 Mn2 O1W 87.55(11) 2 3_566
O5 Mn2 O1W 92.45(11) 4_566 3_566
O8 Mn2 O1W 90.78(10) 4_576 3_566
O8 Mn2 O1W 89.22(10) 2_545 3_566
O1W Mn2 O1W 180.000(1) . 3_566
O9 Mn1 O4 94.36(15) . 4_566
O9 Mn1 O1 91.68(15) . .
O4 Mn1 O1 170.95(13) 4_566 .
O9 Mn1 O2W 91.67(14) . .
O4 Mn1 O2W 96.03(13) 4_566 .
O1 Mn1 O2W 90.53(13) . .
O9 Mn1 O3W 172.06(15) . .
O4 Mn1 O3W 88.71(14) 4_566 .
O1 Mn1 O3W 86.19(13) . .
O2W Mn1 O3W 80.72(13) . .
O9 Mn1 O1W 89.57(14) . .
O4 Mn1 O1W 84.85(12) 4_566 .
O1 Mn1 O1W 88.46(11) . .
O2W Mn1 O1W 178.43(11) . .
O3W Mn1 O1W 98.01(11) . .
C14 O5 Mn2 134.7(3) . 2_545
C14 O4 Mn1 134.2(3) . 4_665
O4 C14 O5 126.4(4) . .
O4 C14 C11 116.1(4) . .
O5 C14 C11 117.4(4) . .
C1 O1 Mn1 128.5(3) . .
O2 C1 O1 126.0(4) . .
O2 C1 C2 116.7(4) . .
O1 C1 C2 117.2(4) . .
C21 O8 Mn2 131.9(2) . 2
O7 C21 O8 124.0(3) . .
O7 C21 C20 120.1(4) . .
O8 C21 C20 115.9(3) . .
C17 C20 C19 118.8(4) . .
C17 C20 C21 121.9(4) . .
C19 C20 C21 119.3(4) . .
C18 C19 C20 120.8(4) . .
C20 C17 C16 120.4(4) . .
C15 C16 C17 118.8(4) . .
C18 C15 C16 120.8(4) . .
C18 C15 O6 114.8(5) . .
C16 C15 O6 124.3(4) . .
C15 C18 C19 120.2(5) . .
C6 O6 C15 124.6(4) . .
C6 C7 C4 118.0(4) . .
C2 C5 C6 119.3(4) . .
C7 C6 O6 124.4(4) . .
C7 C6 C5 121.0(4) . .
O6 C6 C5 114.2(4) . .
C7 C4 C3 121.6(4) . .
C7 C4 O3 123.5(4) . .
C3 C4 O3 114.8(4) . .
C2 C3 C4 119.3(4) . .
C5 C2 C3 120.7(4) . .
C5 C2 C1 118.2(4) . .
C3 C2 C1 120.8(4) . .
C4 O3 C8 118.8(4) . .
C9 C10 C11 120.7(5) . .
C8 C12 C13 118.2(5) . .
C11 C13 C12 121.2(5) . .
C9 C8 C12 121.2(4) . .
C9 C8 O3 119.0(5) . .
C12 C8 O3 119.8(5) . .
C10 C9 C8 119.8(5) . .
C13 C11 C10 118.8(4) . .
C13 C11 C14 120.3(4) . .
C10 C11 C14 120.8(4) . .
C40 O9 Mn1 143.4(5) . .
Mn2 O1W Mn1 119.98(12) . .
C26 N2 C28 123.6(11) . .
C26 N2 C29 117.0(8) . .
C28 N2 C29 119.3(10) . .
O10 C26 N2 122.0(9) . .
O10 C26 C27 120.7(10) . .
N2 C26 C27 117.2(9) . .
C40 N1 C44 142.0(10) . .
C40 N1 C42 100.5(8) . .
C44 N1 C42 117.5(8) . .
N1 C40 O9 145.9(10) . .
N1 C40 C43 101.5(8) . .
O9 C40 C43 112.5(7) . .

loop_
_geom_bond_atom_site_label_1
_geom_bond_atom_site_label_2
_geom_bond_distance
_geom_bond_site_symmetry_2
Mn2 O5 2.045(3) 2
Mn2 O5 2.045(3) 4_566
Mn2 O8 2.110(3) 4_576
Mn2 O8 2.110(3) 2_545
Mn2 O1W 2.157(3) .
Mn2 O1W 2.157(3) 3_566
Mn1 O9 2.043(4) .
Mn1 O4 2.051(3) 4_566
Mn1 O1 2.090(3) .
Mn1 O2W 2.111(3) .
Mn1 O3W 2.127(3) .
Mn1 O1W 2.192(3) .
O5 C14 1.262(5) .
O5 Mn2 2.045(3) 2_545
O4 C14 1.246(5) .
O4 Mn1 2.051(3) 4_665
C14 C11 1.503(5) .
O1 C1 1.256(5) .
C1 O2 1.232(5) .
C1 C2 1.522(5) .
O8 C21 1.264(5) .
O8 Mn2 2.110(3) 2
C21 O7 1.228(5) .
C21 C20 1.510(5) .
C20 C17 1.383(6) .
C20 C19 1.383(7) .
C19 C18 1.371(6) .
C17 C16 1.403(6) .
C16 C15 1.374(7) .
C15 C18 1.368(7) .
C15 O6 1.390(5) .
O6 C6 1.385(5) .
C7 C6 1.378(7) .
C7 C4 1.378(6) .
C5 C2 1.363(6) .
C5 C6 1.400(5) .
C4 C3 1.382(6) .
C4 O3 1.385(6) .
C3 C2 1.372(6) .
O3 C8 1.399(5) .
C10 C9 1.368(6) .
C10 C11 1.389(6) .
C12 C8 1.376(7) .
C12 C13 1.400(6) .
C13 C11 1.370(6) .
C8 C9 1.373(8) .
O9 C40 1.201(9) .
O10 C26 1.254(9) .
N2 C26 1.278(11) .
N2 C28 1.427(10) .
N2 C29 1.483(13) .
C26 C27 1.518(12) .
C42 N1 1.585(11) .
C43 C40 1.776(11) .
N1 C40 1.119(10) .
N1 C44 1.441(10) .
